data_4074670
loop_
_publ_author_name
'Guiducci, Aldo E.'
'Boyd, Catherine L.'
'Mountford, Philip'

_publ_section_title
;
 Reactions of Cyclopentadienyl-Amidinate Titanium Imido Compounds with
 CS2, COS, Isocyanates, and Other Unsaturated Organic Compounds
;
_journal_coden_ASTM ORGND7
_journal_issue 5
_journal_name_full Organometallics
_journal_page_first 1167
_journal_page_last 1187
_journal_paper_doi 10.1021/om050784v
_journal_volume 25
_journal_year 2006
_chemical_formula_moiety ' C26 H41 N3 Ti1 '
_chemical_formula_sum 'C26 H41 N3 Ti'
_chemical_formula_weight 443.53
_chemical_melting_point ?
_chemical_name_systematic
;
 [Ti(C5Me5)(N-2,6-C6H3Me2){MeC(N-iPr)2}]
;
_space_group_IT_number 110
_symmetry_cell_setting tetragonal
_symmetry_space_group_name_Hall 'I 4bw -2c'
_symmetry_space_group_name_H-M 'I 41 c d'
_atom_sites_solution_hydrogens geom
_atom_sites_solution_primary direct
_audit_creation_date 00-05-12
_audit_creation_method CRYSTALS_ver_12-03-99
_cell_angle_alpha 90
_cell_angle_beta 90
_cell_angle_gamma 90
_cell_formula_units_Z 16
_cell_length_a 20.5223(4)
_cell_length_b 20.5223(4)
_cell_length_c 24.3873(6)
_cell_measurement_reflns_used 33295
_cell_measurement_temperature 150
_cell_measurement_theta_max 27.5
_cell_measurement_theta_min 0
_cell_volume 10271.1(4)
_computing_cell_refinement
;
KappaCCD software 'DENZO' (Otwinowski & Minor, 1996)
;
_computing_data_collection
;
KappaCCD software 'Collect' (Nonius, 2000)
;
_computing_data_reduction
;
KappaCCD software 'DENZO' (Otwinowski & Minor, 1996)
;
_computing_publication_material
;
CRYSTALS Issue 10 (Watkin, Prout, Carruthers & Betteridge, 1996)
;
_computing_structure_refinement
;
CRYSTALS Issue 10 (Watkin, Prout, Carruthers & Betteridge, 1996)
;
_computing_structure_solution 'SIR92 (Giacovazzo et al, 1992)'
_diffrn_ambient_temperature 150
_diffrn_measured_fraction_theta_max 1.000
_diffrn_measurement_device_type 'Nonius KappaCCD'
_diffrn_measurement_method \w/2\q
_diffrn_radiation_monochromator graphite
_diffrn_radiation_type 'Mo K\a'
_diffrn_radiation_wavelength 0.71073
_diffrn_reflns_av_R_equivalents 0.06
_diffrn_reflns_limit_h_max 25
_diffrn_reflns_limit_h_min -25
_diffrn_reflns_limit_k_max 18
_diffrn_reflns_limit_k_min -18
_diffrn_reflns_limit_l_max 31
_diffrn_reflns_limit_l_min -31
_diffrn_reflns_number 33295
_diffrn_reflns_theta_max 27.50
_diffrn_reflns_theta_min 0.00
_exptl_absorpt_coefficient_mu 0.35
_exptl_absorpt_correction_T_max 0.98
_exptl_absorpt_correction_T_min 0.93
_exptl_absorpt_correction_type multi-scan
_exptl_crystal_colour ' greenish-brown '
_exptl_crystal_density_diffrn 1.15
_exptl_crystal_density_meas ?
_exptl_crystal_description ' plate '
_exptl_crystal_F_000 3844.33
_exptl_crystal_size_max 0.20
_exptl_crystal_size_mid 0.20
_exptl_crystal_size_min 0.05
_refine_diff_density_max 0.53
_refine_diff_density_min -0.50
_refine_ls_abs_structure_details 'Flack, 325 Friedel-pairs'
_refine_ls_abs_structure_Flack 0.49(3)
_refine_ls_extinction_method None
_refine_ls_goodness_of_fit_ref 1.0434
_refine_ls_hydrogen_treatment noref
_refine_ls_matrix_type full
_refine_ls_number_parameters 272
_refine_ls_number_reflns 4139
_refine_ls_R_factor_gt 0.0396
_refine_ls_shift/su_max 0.001183
_refine_ls_structure_factor_coef F
_refine_ls_weighting_details
;
Chebychev polynomial with 4 parameters, Carruthers & Watkin , 1979, 
 1.18    0.175    0.386    0.120    
;
_refine_ls_weighting_scheme calc
_refine_ls_wR_factor_ref 0.0418
_reflns_limit_h_max 18
_reflns_limit_h_min 0
_reflns_limit_k_max 25
_reflns_limit_k_min 0
_reflns_limit_l_max 31
_reflns_limit_l_min -31
_reflns_number_gt 4139
_reflns_number_total 5910
_reflns_threshold_expression >3.00\s(I)
_cod_data_source_file om050784vsi20051206_014128.cif
_cod_data_source_block compound_9
_cod_depositor_comments
;
The following automatic conversions were performed:

'_chemical_melting_point' value 'not measured' was changed to '?' -
the value is undefined or not given.

'_symmetry_cell_setting' value
'Tetragonal ' changed to 'tetragonal' according to
/home/saulius/struct/CIF-dictionaries/cif_core.dic dictionary named
'cif_core.dic' version 2.4.1 from 2010-06-29.

Automatic conversion script
Id: cif_fix_values 1715 2011-07-08 13:25:40Z adriana 

The following automatic conversions were performed:

'_exptl_crystal_density_meas' value 'not measured' was changed to '?'
- the value is perceived as not measured.

Automatic conversion script
Id: cif_fix_values 3008 2015-01-20 13:52:24Z robertas 
;
_cod_original_cell_volume 10271.1
_cod_original_sg_symbol_H-M 'I 41 c d '
_cod_original_formula_sum ' C26 H41 N3 Ti1 '
_cod_database_code 4074670

loop_
_symmetry_equiv_pos_as_xyz
x,y,z
x+1/2,y+1/2,z+1/2
-y,x+1/2,z+1/4
-y+1/2,x,z+3/4
-x+1/2,-y+1/2,z+1/2
-x,-y,z
y+1/2,-x,z+3/4
y,-x+1/2,z+5/4
-x,y,z+1/2
-x+1/2,y+1/2,z
y,x+1/2,z+3/4
y+1/2,x,z+5/4
x+1/2,-y+1/2,z
x,-y,z+1/2
-y+1/2,-x,z+1/4
-y,-x+1/2,z+3/4

loop_
_atom_site_label
_atom_site_fract_x
_atom_site_fract_y
_atom_site_fract_z
_atom_site_U_iso_or_equiv
_atom_site_occupancy
_atom_site_adp_type
Ti1 0.257519(19) -0.04863(2) 0.13767(3) 0.0126 1.0000 Uani
N1 0.33015(11) -0.09459(12) 0.18393(9) 0.0206 1.0000 Uani
N2 0.2497(1) -0.1504(1) 0.14373(11) 0.0182 1.0000 Uani
N3 0.28897(11) -0.02765(11) 0.07388(9) 0.0188 1.0000 Uani
C1 0.30573(13) -0.15310(14) 0.17168(11) 0.0210 1.0000 Uani
C2 0.33778(17) -0.21587(17) 0.18806(15) 0.0358 1.0000 Uani
C3 0.39727(14) -0.08753(18) 0.20314(13) 0.0327 1.0000 Uani
C4 0.40512(18) -0.0223(2) 0.23135(18) 0.0545 1.0000 Uani
C5 0.44511(17) -0.0938(2) 0.15535(17) 0.0484 1.0000 Uani
C6 0.22201(16) -0.20844(14) 0.11818(12) 0.0270 1.0000 Uani
C7 0.15175(17) -0.19501(18) 0.10203(15) 0.0385 1.0000 Uani
C8 0.2614(2) -0.22942(18) 0.06807(16) 0.0466 1.0000 Uani
C9 0.30501(13) -0.00145(13) 0.02346(12) 0.0200 1.0000 Uani
C10 0.35736(15) 0.04327(15) 0.01789(13) 0.0279 1.0000 Uani
C11 0.37432(17) 0.06525(16) -0.03436(14) 0.0367 1.0000 Uani
C12 0.34065(19) 0.04540(17) -0.08023(13) 0.0397 1.0000 Uani
C13 0.28893(17) 0.00317(15) -0.07494(13) 0.0321 1.0000 Uani
C14 0.26978(14) -0.02083(13) -0.02385(12) 0.0217 1.0000 Uani
C15 0.3942(2) 0.0663(2) 0.06683(16) 0.0464 1.0000 Uani
C16 0.21314(17) -0.06706(16) -0.01946(14) 0.0345 1.0000 Uani
C17 0.19218(12) 0.04599(13) 0.13832(13) 0.0225 1.0000 Uani
C18 0.23198(14) 0.04951(14) 0.18567(11) 0.0223 1.0000 Uani
C19 0.21283(13) -0.00133(14) 0.22171(12) 0.0209 1.0000 Uani
C20 0.16150(13) -0.03637(13) 0.19695(11) 0.0199 1.0000 Uani
C21 0.14921(13) -0.00687(14) 0.14470(12) 0.0219 1.0000 Uani
C22 0.19365(18) 0.09308(16) 0.09118(14) 0.0361 1.0000 Uani
C23 0.28026(19) 0.10353(16) 0.19793(15) 0.0369 1.0000 Uani
C24 0.23683(18) -0.01395(18) 0.27893(13) 0.0344 1.0000 Uani
C25 0.12450(15) -0.09050(16) 0.22392(14) 0.0321 1.0000 Uani
C26 0.09402(15) -0.02384(17) 0.10642(14) 0.0346 1.0000 Uani
H21 0.3111 -0.2534 0.1746 0.0430 1.0000 Uiso
H22 0.3413 -0.2179 0.2289 0.0430 1.0000 Uiso
H23 0.3823 -0.2181 0.1716 0.0430 1.0000 Uiso
H31 0.4071 -0.1231 0.2299 0.0392 1.0000 Uiso
H41 0.4510 -0.0175 0.2445 0.0654 1.0000 Uiso
H42 0.3747 -0.0198 0.2633 0.0654 1.0000 Uiso
H43 0.3948 0.0134 0.2049 0.0654 1.0000 Uiso
H51 0.4907 -0.0889 0.1693 0.0581 1.0000 Uiso
H52 0.4400 -0.1376 0.1379 0.0581 1.0000 Uiso
H53 0.4359 -0.0591 0.1277 0.0581 1.0000 Uiso
H61 0.2235 -0.2449 0.1453 0.0324 1.0000 Uiso
H71 0.1327 -0.2347 0.0845 0.0461 1.0000 Uiso
H72 0.1260 -0.1836 0.1355 0.0461 1.0000 Uiso
H73 0.1503 -0.1579 0.0755 0.0461 1.0000 Uiso
H81 0.2413 -0.2692 0.0516 0.0559 1.0000 Uiso
H82 0.3072 -0.2394 0.0794 0.0559 1.0000 Uiso
H83 0.2616 -0.1934 0.0404 0.0559 1.0000 Uiso
H111 0.4117 0.0961 -0.0386 0.0440 1.0000 Uiso
H121 0.3537 0.0616 -0.1173 0.0476 1.0000 Uiso
H131 0.2645 -0.0106 -0.1085 0.0385 1.0000 Uiso
H151 0.4290 0.0973 0.0550 0.0556 1.0000 Uiso
H152 0.4145 0.0281 0.0857 0.0556 1.0000 Uiso
H153 0.3637 0.0888 0.0926 0.0556 1.0000 Uiso
H161 0.1945 -0.0750 -0.0568 0.0414 1.0000 Uiso
H162 0.2283 -0.1093 -0.0034 0.0414 1.0000 Uiso
H163 0.1789 -0.0476 0.0047 0.0414 1.0000 Uiso
H221 0.1630 0.1299 0.0987 0.0433 1.0000 Uiso
H222 0.2388 0.1105 0.0866 0.0433 1.0000 Uiso
H223 0.1801 0.0702 0.0568 0.0433 1.0000 Uiso
H231 0.2578 0.1393 0.2184 0.0443 1.0000 Uiso
H232 0.3167 0.0859 0.2207 0.0443 1.0000 Uiso
H233 0.2981 0.1211 0.1627 0.0443 1.0000 Uiso
H241 0.2100 0.0115 0.3056 0.0412 1.0000 Uiso
H242 0.2835 -0.0003 0.2819 0.0412 1.0000 Uiso
H243 0.2330 -0.0615 0.2873 0.0412 1.0000 Uiso
H251 0.0876 -0.0719 0.2457 0.0386 1.0000 Uiso
H252 0.1543 -0.1152 0.2488 0.0386 1.0000 Uiso
H253 0.1069 -0.1205 0.1952 0.0386 1.0000 Uiso
H261 0.0537 -0.0001 0.1180 0.0415 1.0000 Uiso
H262 0.0859 -0.0719 0.1077 0.0415 1.0000 Uiso
H263 0.1058 -0.0108 0.0682 0.0415 1.0000 Uiso

loop_
_atom_site_aniso_label
_atom_site_aniso_U_11
_atom_site_aniso_U_22
_atom_site_aniso_U_33
_atom_site_aniso_U_23
_atom_site_aniso_U_13
_atom_site_aniso_U_12
Ti1 0.0122(2) 0.01431(19) 0.01125(17) 0.0014(2) 0.00011(18) -0.00200(16)
N1 0.0146(11) 0.0263(13) 0.0209(12) 0.004(1) -0.0036(9) -0.0016(9)
N2 0.0175(9) 0.0171(9) 0.0201(12) 0.001(1) -0.0020(9) -0.0022(8)
N3 0.0193(11) 0.0225(12) 0.0145(11) 0.0023(9) 0.0050(9) 0.0004(9)
C1 0.0189(13) 0.0258(14) 0.0184(13) 0.0080(11) 0.002(1) -0.0012(11)
C2 0.0343(18) 0.0318(17) 0.041(2) 0.0145(15) -0.0048(15) 0.0106(14)
C3 0.0164(14) 0.052(2) 0.0299(16) 0.0162(15) -0.0103(12) -0.0052(13)
C4 0.0285(18) 0.080(3) 0.055(3) -0.012(2) -0.0105(17) -0.0241(19)
C5 0.0226(16) 0.058(2) 0.064(3) 0.0101(19) 0.0079(16) 0.0030(15)
C6 0.0380(17) 0.0140(14) 0.0290(16) 0.0011(11) -0.0040(13) -0.0045(12)
C7 0.0291(18) 0.045(2) 0.041(2) -0.0063(16) -0.0049(15) -0.0164(15)
C8 0.061(2) 0.0343(19) 0.045(2) -0.0140(16) -0.0027(19) 0.0170(17)
C9 0.0254(14) 0.0158(13) 0.0189(14) 0.0048(11) 0.0046(11) 0.007(1)
C10 0.0300(15) 0.0253(15) 0.0285(16) 0.0072(12) 0.0096(12) 0.0008(12)
C11 0.0382(18) 0.0318(17) 0.040(2) 0.0157(15) 0.0191(15) 0.0016(13)
C12 0.055(2) 0.0356(18) 0.0287(18) 0.0171(15) 0.0217(16) 0.0162(16)
C13 0.050(2) 0.0278(16) 0.0184(14) 0.0021(12) 0.0046(14) 0.0197(15)
C14 0.0289(15) 0.0161(13) 0.0199(14) 0.0007(11) 0.0027(12) 0.0089(11)
C15 0.044(2) 0.052(2) 0.043(2) 0.0097(18) -0.0011(17) -0.0218(18)
C16 0.0412(19) 0.0329(17) 0.0295(17) -0.0010(14) -0.0073(14) -0.0010(14)
C17 0.0275(12) 0.0213(12) 0.0185(12) 0.0014(12) 0.0057(14) 0.006(1)
C18 0.0318(15) 0.0157(13) 0.0193(13) -0.0050(11) 0.0063(11) -0.0003(11)
C19 0.0250(15) 0.0199(14) 0.0177(14) -0.0026(11) 0.0061(11) -0.0002(11)
C20 0.0200(13) 0.0227(14) 0.0170(13) -0.0015(11) 0.0065(11) -0.001(1)
C21 0.0191(12) 0.0281(14) 0.0186(16) -0.0004(12) 0.0006(12) 0.006(1)
C22 0.050(2) 0.0285(17) 0.0298(18) 0.0148(14) 0.0062(15) 0.0119(14)
C23 0.055(2) 0.0224(16) 0.0330(18) -0.0049(14) 0.0028(16) -0.0128(15)
C24 0.047(2) 0.0422(19) 0.0141(15) -0.0026(13) 0.0016(14) -0.0042(16)
C25 0.0293(16) 0.0358(18) 0.0312(17) 0.0008(14) 0.0120(14) -0.0097(13)
C26 0.0175(15) 0.049(2) 0.0374(18) -0.0012(16) -0.0054(13) 0.0063(13)

loop_
_atom_type_symbol
_atom_type_scat_dispersion_real
_atom_type_scat_dispersion_imag
_atom_type_scat_Cromer_Mann_a1
_atom_type_scat_Cromer_Mann_b1
_atom_type_scat_Cromer_Mann_a2
_atom_type_scat_Cromer_Mann_b2
_atom_type_scat_Cromer_Mann_a3
_atom_type_scat_Cromer_Mann_b3
_atom_type_scat_Cromer_Mann_a4
_atom_type_scat_Cromer_Mann_b4
_atom_type_scat_Cromer_Mann_c
_atom_type_scat_source
'C   ' 0.0020 0.0020 2.3100 20.8439 1.0200 10.2075 1.5886 0.5687 0.8650 51.6512 0.2156 International_Tables_Vol_IV_Table_2.2B
'H   ' 0.0000 0.0000 0.4930 10.5109 0.3229 26.1257 0.1402 3.1424 0.0408 57.7997 0.0030 International_Tables_Vol_IV_Table_2.2B
'N   ' 0.0040 0.0030 12.2126 0.0057 3.1322 9.8933 2.0125 28.9975 1.1663 0.5826 -11.5290 International_Tables_Vol_IV_Table_2.2B
'Ti  ' 0.2480 0.4460 9.7595 7.8508 7.3558 0.5000 1.6991 35.6338 1.9021 116.1050 1.2807 International_Tables_Vol_IV_Table_2.2B

loop_
_geom_angle_atom_site_label_1
_geom_angle_atom_site_label_2
_geom_angle_atom_site_label_3
_geom_angle
_geom_angle_publ_flag
N1 Ti1 N2 64.45(9) yes
N1 Ti1 N3 109.2(1) yes
N2 Ti1 N3 109.74(11) yes
N1 Ti1 C1 32.23(9) yes
N2 Ti1 C1 32.33(9) yes
N3 Ti1 C1 111.2(1) yes
N1 Ti1 C17 140.5(1) yes
N2 Ti1 C17 140.74(9) yes
N3 Ti1 C17 90.76(11) yes
C1 Ti1 C17 158.0(1) yes
N1 Ti1 C18 105.8(1) yes
N2 Ti1 C18 142.0(1) yes
N3 Ti1 C18 108.1(1) yes
C1 Ti1 C18 130.3(1) yes
C17 Ti1 C18 34.7(1) yes
N1 Ti1 C19 89.7(1) yes
N2 Ti1 C19 107.9(1) yes
N3 Ti1 C19 142.3(1) yes
C1 Ti1 C19 102.2(1) yes
C17 Ti1 C19 57.0(1) yes
N1 Ti1 C20 107.46(9) yes
N2 Ti1 C20 89.93(9) yes
N3 Ti1 C20 143.0(1) yes
C1 Ti1 C20 102.11(9) yes
C17 Ti1 C20 57.05(9) yes
N1 Ti1 C21 141.8(1) yes
N2 Ti1 C21 106.28(9) yes
N3 Ti1 C21 108.71(11) yes
C1 Ti1 C21 130.66(9) yes
C17 Ti1 C21 34.5(1) yes
C18 Ti1 C19 34.13(9) yes
C18 Ti1 C20 56.57(9) yes
C19 Ti1 C20 33.45(9) yes
C18 Ti1 C21 57.2(1) yes
C19 Ti1 C21 56.5(1) yes
C20 Ti1 C21 34.4(1) yes
Ti1 N1 C1 90.99(16) yes
Ti1 N1 C3 143.0(2) yes
C1 N1 C3 121.0(3) yes
Ti1 N2 C1 90.66(17) yes
Ti1 N2 C6 144.3(2) yes
C1 N2 C6 121.2(2) yes
Ti1 N3 C9 168.9(2) yes
Ti1 C1 N1 56.77(14) yes
Ti1 C1 N2 57.01(13) yes
N1 C1 N2 113.5(2) yes
Ti1 C1 C2 175.5(2) yes
N1 C1 C2 123.2(3) yes
N2 C1 C2 123.3(3) yes
C1 C2 H21 109.5(3) no
C1 C2 H22 109.5(3) no
H21 C2 H22 109.5(3) no
C1 C2 H23 109.5(3) no
H21 C2 H23 109.5(3) no
H22 C2 H23 109.5(3) no
N1 C3 C4 109.5(3) yes
N1 C3 C5 110.6(3) yes
C4 C3 C5 110.7(3) yes
N1 C3 H31 109.1(3) no
C4 C3 H31 109.1(3) no
C5 C3 H31 107.9(3) no
C3 C4 H41 109.5(4) no
C3 C4 H42 109.5(3) no
H41 C4 H42 109.5(4) no
C3 C4 H43 109.5(3) no
H41 C4 H43 109.5(4) no
H42 C4 H43 109.5(4) no
C3 C5 H51 109.5(4) no
C3 C5 H52 109.5(3) no
H51 C5 H52 109.5(4) no
C3 C5 H53 109.5(3) no
H51 C5 H53 109.5(4) no
H52 C5 H53 109.5(4) no
N2 C6 C7 109.4(2) yes
N2 C6 C8 111.5(3) yes
C7 C6 C8 110.3(3) yes
N2 C6 H61 108.5(3) no
C7 C6 H61 109.7(3) no
C8 C6 H61 107.5(3) no
C6 C7 H71 109.5(3) no
C6 C7 H72 109.5(3) no
H71 C7 H72 109.5(3) no
C6 C7 H73 109.5(3) no
H71 C7 H73 109.5(3) no
H72 C7 H73 109.5(4) no
C6 C8 H81 109.5(4) no
C6 C8 H82 109.5(3) no
H81 C8 H82 109.5(3) no
C6 C8 H83 109.5(3) no
H81 C8 H83 109.5(4) no
H82 C8 H83 109.5(4) no
N3 C9 C10 121.1(3) yes
N3 C9 C14 119.6(3) yes
C10 C9 C14 119.3(3) yes
C9 C10 C11 119.0(3) yes
C9 C10 C15 120.8(3) yes
C11 C10 C15 120.2(3) yes
C10 C11 C12 121.4(3) yes
C10 C11 H111 119.3(4) no
C12 C11 H111 119.3(3) no
C11 C12 C13 119.8(3) yes
C11 C12 H121 120.1(4) no
C13 C12 H121 120.1(4) no
C12 C13 C14 121.5(3) yes
C12 C13 H131 119.2(3) no
C14 C13 H131 119.2(3) no
C9 C14 C13 118.9(3) yes
C9 C14 C16 120.8(3) yes
C13 C14 C16 120.2(3) yes
C10 C15 H151 109.5(3) no
C10 C15 H152 109.5(3) no
H151 C15 H152 109.5(4) no
C10 C15 H153 109.5(3) no
H151 C15 H153 109.5(4) no
H152 C15 H153 109.5(3) no
C14 C16 H161 109.5(3) no
C14 C16 H162 109.5(3) no
H161 C16 H162 109.5(3) no
C14 C16 H163 109.5(3) no
H161 C16 H163 109.5(3) no
H162 C16 H163 109.5(3) no
Ti1 C17 C18 73.73(15) yes
Ti1 C17 C21 73.89(15) yes
C18 C17 C21 108.1(3) yes
Ti1 C17 C22 120.9(2) yes
C18 C17 C22 125.4(3) yes
C21 C17 C22 126.4(3) yes
Ti1 C18 C17 71.57(15) yes
Ti1 C18 C19 75.19(16) yes
C17 C18 C19 107.9(3) yes
Ti1 C18 C23 124.7(2) yes
C17 C18 C23 125.1(3) yes
C19 C18 C23 126.6(3) yes
Ti1 C19 C18 70.68(16) yes
Ti1 C19 C20 73.69(16) yes
C18 C19 C20 108.4(3) yes
Ti1 C19 C24 125.9(2) yes
C18 C19 C24 127.7(3) yes
C20 C19 C24 123.7(3) yes
Ti1 C20 C19 72.86(15) yes
Ti1 C20 C21 70.21(14) yes
C19 C20 C21 107.3(2) yes
Ti1 C20 C25 126.1(2) yes
C19 C20 C25 124.6(3) yes
C21 C20 C25 127.9(3) yes
Ti1 C21 C17 71.65(15) yes
Ti1 C21 C20 75.42(15) yes
C17 C21 C20 108.3(3) yes
Ti1 C21 C26 124.8(2) yes
C17 C21 C26 125.5(3) yes
C20 C21 C26 125.8(3) yes
C17 C22 H221 109.5(3) no
C17 C22 H222 109.5(3) no
H221 C22 H222 109.5(3) no
C17 C22 H223 109.5(3) no
H221 C22 H223 109.5(3) no
H222 C22 H223 109.5(3) no
C18 C23 H231 109.5(3) no
C18 C23 H232 109.5(3) no
H231 C23 H232 109.5(3) no
C18 C23 H233 109.5(3) no
H231 C23 H233 109.5(3) no
H232 C23 H233 109.5(4) no
C19 C24 H241 109.5(3) no
C19 C24 H242 109.5(3) no
H241 C24 H242 109.5(3) no
C19 C24 H243 109.5(3) no
H241 C24 H243 109.5(3) no
H242 C24 H243 109.5(4) no
C20 C25 H251 109.5(3) no
C20 C25 H252 109.5(3) no
H251 C25 H252 109.5(3) no
C20 C25 H253 109.5(3) no
H251 C25 H253 109.5(3) no
H252 C25 H253 109.5(3) no
C21 C26 H261 109.5(3) no
C21 C26 H262 109.5(3) no
H261 C26 H262 109.5(3) no
C21 C26 H263 109.5(3) no
H261 C26 H263 109.5(3) no
H262 C26 H263 109.5(3) no

loop_
_geom_bond_atom_site_label_1
_geom_bond_atom_site_label_2
_geom_bond_distance
_geom_bond_publ_flag
Ti1 N1 2.094(2) yes
Ti1 N2 2.099(2) yes
Ti1 N3 1.738(2) yes
Ti1 C1 2.503(3) yes
Ti1 C17 2.360(3) yes
Ti1 C18 2.388(3) yes
Ti1 C19 2.446(3) yes
Ti1 C20 2.457(3) yes
Ti1 C21 2.389(3) yes
N1 C1 1.335(4) yes
N1 C3 1.462(4) yes
N2 C1 1.339(4) yes
N2 C6 1.460(4) yes
N3 C9 1.382(4) yes
C1 C2 1.500(4) yes
C2 H21 1.000(4) no
C2 H22 1.000(4) no
C2 H23 1.000(4) no
C3 C4 1.513(6) yes
C3 C5 1.529(5) yes
C3 H31 1.000(3) no
C4 H41 1.000(4) no
C4 H42 1.000(4) no
C4 H43 1.000(5) no
C5 H51 1.000(4) no
C5 H52 1.000(4) no
C5 H53 1.000(4) no
C6 C7 1.520(5) yes
C6 C8 1.527(5) yes
C6 H61 1.000(3) no
C7 H71 1.000(3) no
C7 H72 1.000(4) no
C7 H73 1.000(4) no
C8 H81 1.000(4) no
C8 H82 1.000(4) no
C8 H83 1.000(4) no
C9 C10 1.419(4) yes
C9 C14 1.419(4) yes
C10 C11 1.396(4) yes
C10 C15 1.489(5) yes
C11 C12 1.377(5) yes
C11 H111 1.000(3) no
C12 C13 1.376(5) yes
C12 H121 1.000(3) no
C13 C14 1.396(4) yes
C13 H131 1.000(3) no
C14 C16 1.504(5) yes
C15 H151 1.000(4) no
C15 H152 1.000(4) no
C15 H153 1.000(4) no
C16 H161 1.000(3) no
C16 H162 1.000(3) no
C16 H163 1.000(4) no
C17 C18 1.416(4) yes
C17 C21 1.407(4) yes
C17 C22 1.502(4) yes
C18 C19 1.420(4) yes
C18 C23 1.517(4) yes
C19 C20 1.411(4) yes
C19 C24 1.502(4) yes
C20 C21 1.433(4) yes
C20 C25 1.498(4) yes
C21 C26 1.509(4) yes
C22 H221 1.000(3) no
C22 H222 1.000(4) no
C22 H223 1.000(4) no
C23 H231 1.000(4) no
C23 H232 1.000(4) no
C23 H233 1.000(4) no
C24 H241 1.000(3) no
C24 H242 1.000(4) no
C24 H243 1.000(4) no
C25 H251 1.000(3) no
C25 H252 1.000(4) no
C25 H253 1.000(3) no
C26 H261 1.000(3) no
C26 H262 1.000(4) no
C26 H263 1.000(4) no
